data_1559011
loop_
_publ_author_name
'Coste, Scott C.'
'Pearson, Tyler J.'
'Altman, Alison B.'
'Klein, Ryan A.'
'Finney, Brian A.'
'Hu, Michael Y.'
'Alp, E. Ercan'
'Vlaisavljevich, Bess'
'Freedman, Danna E.'

_publ_section_title
;
 Orbital energy mismatch engenders high-spin ground states in
 heterobimetallic complexes
;
_journal_name_full 'Chemical Science'
_journal_paper_doi 10.1039/D0SC03777J
_journal_year 2020
_chemical_formula_moiety 'C30 H28 B Cl N6 Zn'
_chemical_formula_sum 'C30 H28 B Cl N6 Zn'
_chemical_formula_weight 584.21
_chemical_name_systematic 'hydrotris(3-phenyl-5-methylpyrazolyl)borate zinc(II) chloride'
_space_group_crystal_system monoclinic
_space_group_IT_number 14
_space_group_name_Hall '-P 2yn'
_space_group_name_H-M_alt 'P 1 21/n 1'
_atom_sites_solution_hydrogens geom
_atom_sites_solution_primary dual
_audit_creation_date 2018-11-27
_audit_creation_method
;
Olex2 1.2
(compiled 2018.05.29 svn.r3508 for OlexSys, GUI svn.r5506)
;
_audit_update_record
;
2020-07-09 deposited with the CCDC.	2020-09-08 downloaded from the CCDC.
;
_cell_angle_alpha 90
_cell_angle_beta 94.548(2)
_cell_angle_gamma 90
_cell_formula_units_Z 4
_cell_length_a 11.0364(8)
_cell_length_b 15.2242(13)
_cell_length_c 16.1001(13)
_cell_measurement_reflns_used 4835
_cell_measurement_temperature 100
_cell_measurement_theta_max 25.382
_cell_measurement_theta_min 2.326
_cell_volume 2696.6(4)
_computing_cell_refinement 'SAINT V8.34A (Bruker, 2017)'
_computing_data_collection 'APEX2 V2017.3 (Bruker, 2017)'
_computing_data_reduction 'Bruker SAINT'
_computing_molecular_graphics 'Olex2 (Dolomanov et al., 2009)'
_computing_publication_material 'Olex2 (Dolomanov et al., 2009)'
_computing_structure_refinement 'XL (Sheldrick, 2008)'
_computing_structure_solution 'XT (Sheldrick, 2015)'
_diffrn_ambient_temperature 100.11
_diffrn_detector_area_resol_mean 8
_diffrn_measured_fraction_theta_full 1.000
_diffrn_measured_fraction_theta_max 0.995
_diffrn_measurement_device_type 'Bruker Kappa APEX CCD area detector'
_diffrn_measurement_method '\w and \f scans'
_diffrn_radiation_monochromator Triumph
_diffrn_radiation_type MoK\a
_diffrn_radiation_wavelength 0.71073
_diffrn_reflns_av_R_equivalents 0.0855
_diffrn_reflns_av_unetI/netI 0.0719
_diffrn_reflns_Laue_measured_fraction_full 1.000
_diffrn_reflns_Laue_measured_fraction_max 0.995
_diffrn_reflns_limit_h_max 15
_diffrn_reflns_limit_h_min -15
_diffrn_reflns_limit_k_max 21
_diffrn_reflns_limit_k_min -21
_diffrn_reflns_limit_l_max 22
_diffrn_reflns_limit_l_min -22
_diffrn_reflns_number 44426
_diffrn_reflns_point_group_measured_fraction_full 1.000
_diffrn_reflns_point_group_measured_fraction_max 0.995
_diffrn_reflns_theta_full 25.242
_diffrn_reflns_theta_max 30.210
_diffrn_reflns_theta_min 1.844
_diffrn_source 'sealed tube'
_diffrn_standards_number 0
_exptl_absorpt_coefficient_mu 1.042
_exptl_absorpt_correction_T_max 0.4932
_exptl_absorpt_correction_T_min 0.4028
_exptl_absorpt_correction_type multi-scan
_exptl_absorpt_process_details
'SADABS-2016/2 (Bruker,2016/2) was used for absorption correction. wR2(int) was 0.0620 before and 0.0530 after correction. The Ratio of minimum to maximum transmission is 0.8167. The \l/2 correction factor is Not present.'
_exptl_crystal_colour 'clear colourless'
_exptl_crystal_colour_lustre clear
_exptl_crystal_colour_primary colourless
_exptl_crystal_density_diffrn 1.439
_exptl_crystal_description plate
_exptl_crystal_F_000 1208
_exptl_crystal_preparation 'Synthesized by reacting KTp with ZnCl2.'
_exptl_crystal_recrystallization_method 'Crystallized from dichloromethane/hexane layering.'
_exptl_crystal_size_max 0.348
_exptl_crystal_size_mid 0.122
_exptl_crystal_size_min 0.04
_refine_diff_density_max 0.720
_refine_diff_density_min -0.685
_refine_diff_density_rms 0.093
_refine_ls_extinction_method none
_refine_ls_goodness_of_fit_ref 1.010
_refine_ls_hydrogen_treatment constr
_refine_ls_matrix_type full
_refine_ls_number_parameters 355
_refine_ls_number_reflns 7978
_refine_ls_number_restraints 0
_refine_ls_restrained_S_all 1.010
_refine_ls_R_factor_all 0.0926
_refine_ls_R_factor_gt 0.0469
_refine_ls_shift/su_max 0.001
_refine_ls_shift/su_mean 0.000
_refine_ls_structure_factor_coef Fsqd
_refine_ls_weighting_details 'w=1/[\s^2^(Fo^2^)+(0.0432P)^2^+1.4335P] where P=(Fo^2^+2Fc^2^)/3'
_refine_ls_weighting_scheme calc
_refine_ls_wR_factor_gt 0.0900
_refine_ls_wR_factor_ref 0.1048
_reflns_Friedel_coverage 0.000
_reflns_number_gt 5269
_reflns_number_total 7978
_reflns_threshold_expression 'I > 2\s(I)'
_cod_data_source_file d0sc03777j2.cif
_cod_data_source_block mo_scc143_0m
_cod_database_code 1559011
_shelx_shelxl_version_number 2016/6
_shelx_space_group_comment
;
The symmetry employed for this shelxl refinement is uniquely defined
by the following loop, which should always be used as a source of
symmetry information in preference to the above space-group names.
They are only intended as comments.
;
_shelx_estimated_absorpt_t_max 0.960
_shelx_estimated_absorpt_t_min 0.713
_olex2_refinement_description
;
1. Fixed Uiso
 At 1.2 times of:
  All B(H) groups, All C(H) groups
 At 1.5 times of:
  All C(H,H,H) groups
2.a Ternary CH refined with riding coordinates:
 B1(H1)
2.b Aromatic/amide H refined with riding coordinates:
 C23(H23), C13(H13), C10(H10), C6(H6), C3(H3), C20(H20), C7(H7), C16(H16),
 C30(H30), C26(H26), C9(H9), C8(H8), C28(H28), C29(H29), C17(H17), C19(H19),
 C27(H27), C18(H18)
2.c Idealised Me refined as rotating group:
 C21(H21A,H21B,H21C), C11(H11A,H11B,H11C), C1(H1A,H1B,H1C)
;
_olex2_exptl_crystal_mounting_method 'Mounted on a MicroMount rod with Paratone-N oil.'
_olex2_submission_special_instructions 'No special instructions were received'

loop_
_space_group_symop_operation_xyz
'x, y, z'
'-x+1/2, y+1/2, -z+1/2'
'-x, -y, -z'
'x-1/2, -y-1/2, z-1/2'

loop_
_atom_site_label
_atom_site_type_symbol
_atom_site_fract_x
_atom_site_fract_y
_atom_site_fract_z
_atom_site_U_iso_or_equiv
_atom_site_adp_type
_atom_site_occupancy
_atom_site_site_symmetry_order
_atom_site_calc_flag
_atom_site_refinement_flags_posn
_atom_site_refinement_flags_adp
_atom_site_refinement_flags_occupancy
_atom_site_disorder_assembly
_atom_site_disorder_group
Zn1 Zn 0.21719(2) 0.75382(2) 0.73114(2) 0.01218(7) Uani 1 1 d . . . . .
Cl1 Cl 0.03279(5) 0.79323(4) 0.68994(4) 0.01730(13) Uani 1 1 d . . . . .
N3 N 0.28804(16) 0.75539(14) 0.85199(12) 0.0127(4) Uani 1 1 d . . . . .
N6 N 0.39293(16) 0.61710(14) 0.74304(12) 0.0130(4) Uani 1 1 d . . . . .
N5 N 0.26968(16) 0.62599(14) 0.72355(12) 0.0137(4) Uani 1 1 d . . . . .
N4 N 0.40769(17) 0.73073(13) 0.85781(12) 0.0127(4) Uani 1 1 d . . . . .
N2 N 0.47177(17) 0.76748(13) 0.71461(12) 0.0136(4) Uani 1 1 d . . . . .
N1 N 0.36591(16) 0.80594(13) 0.68111(12) 0.0132(4) Uani 1 1 d . . . . .
C22 C 0.4289(2) 0.53634(16) 0.72084(14) 0.0134(5) Uani 1 1 d . . . . .
C23 C 0.3283(2) 0.49130(17) 0.68650(14) 0.0145(5) Uani 1 1 d . . . . .
H23 H 0.326079 0.433335 0.664589 0.017 Uiso 1 1 calc R . . . .
C15 C 0.1379(2) 0.80361(16) 0.94795(14) 0.0146(5) Uani 1 1 d . . . . .
C12 C 0.4558(2) 0.73961(16) 0.93731(14) 0.0141(5) Uani 1 1 d . . . . .
C14 C 0.2614(2) 0.77789(16) 0.92916(15) 0.0128(5) Uani 1 1 d . . . . .
C13 C 0.3651(2) 0.76938(15) 0.98416(15) 0.0148(5) Uani 1 1 d . . . . .
H13 H 0.371703 0.781650 1.042196 0.018 Uiso 1 1 calc R . . . .
C10 C 0.2162(2) 0.95697(17) 0.60311(15) 0.0163(5) Uani 1 1 d . . . . .
H10 H 0.199177 0.944174 0.658747 0.020 Uiso 1 1 calc R . . . .
C25 C 0.1008(2) 0.52947(16) 0.67273(15) 0.0144(5) Uani 1 1 d . . . . .
C6 C 0.3362(2) 0.93465(17) 0.48671(15) 0.0169(5) Uani 1 1 d . . . . .
H6 H 0.402409 0.907275 0.462675 0.020 Uiso 1 1 calc R . . . .
C3 C 0.5221(2) 0.85144(17) 0.61157(15) 0.0163(5) Uani 1 1 d . . . . .
H3 H 0.567397 0.880537 0.571990 0.020 Uiso 1 1 calc R . . . .
C2 C 0.5664(2) 0.79505(17) 0.67285(15) 0.0154(5) Uani 1 1 d . . . . .
C24 C 0.2307(2) 0.54913(16) 0.69084(14) 0.0133(5) Uani 1 1 d . . . . .
C5 C 0.3135(2) 0.91585(16) 0.56880(14) 0.0141(5) Uani 1 1 d . . . . .
C4 C 0.3972(2) 0.85773(16) 0.61874(14) 0.0139(5) Uani 1 1 d . . . . .
C21 C 0.5575(2) 0.50549(17) 0.73457(16) 0.0181(5) Uani 1 1 d . . . . .
H21A H 0.610939 0.546321 0.707815 0.027 Uiso 1 1 calc GR . . . .
H21B H 0.564639 0.446817 0.710397 0.027 Uiso 1 1 calc GR . . . .
H21C H 0.581161 0.503093 0.794487 0.027 Uiso 1 1 calc GR . . . .
C11 C 0.5840(2) 0.71736(18) 0.96428(16) 0.0180(5) Uani 1 1 d . . . . .
H11A H 0.596724 0.654146 0.957516 0.027 Uiso 1 1 calc GR . . . .
H11B H 0.601283 0.733422 1.022964 0.027 Uiso 1 1 calc GR . . . .
H11C H 0.638441 0.749847 0.930146 0.027 Uiso 1 1 calc GR . . . .
C20 C 0.0361(2) 0.76454(17) 0.90695(15) 0.0175(5) Uani 1 1 d . . . . .
H20 H 0.045762 0.721149 0.865575 0.021 Uiso 1 1 calc R . . . .
C7 C 0.2624(2) 0.99321(17) 0.43997(16) 0.0190(5) Uani 1 1 d . . . . .
H7 H 0.277694 1.004888 0.383792 0.023 Uiso 1 1 calc R . . . .
C16 C 0.1215(2) 0.86684(18) 1.00842(15) 0.0193(5) Uani 1 1 d . . . . .
H16 H 0.190162 0.894237 1.036826 0.023 Uiso 1 1 calc R . . . .
C30 C 0.0149(2) 0.56163(18) 0.72394(16) 0.0193(5) Uani 1 1 d . . . . .
H30 H 0.039838 0.599474 0.769015 0.023 Uiso 1 1 calc R . . . .
C26 C 0.0628(2) 0.47325(18) 0.60815(16) 0.0192(5) Uani 1 1 d . . . . .
H26 H 0.120457 0.450371 0.573062 0.023 Uiso 1 1 calc R . . . .
C9 C 0.1445(2) 1.01633(17) 0.55647(16) 0.0214(6) Uani 1 1 d . . . . .
H9 H 0.079400 1.044837 0.580750 0.026 Uiso 1 1 calc R . . . .
C8 C 0.1667(2) 1.03476(17) 0.47450(16) 0.0202(5) Uani 1 1 d . . . . .
H8 H 0.116832 1.075300 0.442591 0.024 Uiso 1 1 calc R . . . .
C28 C -0.1430(2) 0.48317(18) 0.64518(18) 0.0223(6) Uani 1 1 d . . . . .
H28 H -0.226203 0.467392 0.635601 0.027 Uiso 1 1 calc R . . . .
C29 C -0.1064(2) 0.53891(19) 0.70968(17) 0.0231(6) Uani 1 1 d . . . . .
H29 H -0.164492 0.561804 0.744446 0.028 Uiso 1 1 calc R . . . .
C1 C 0.6950(2) 0.76814(18) 0.69557(17) 0.0217(6) Uani 1 1 d . . . . .
H1A H 0.718702 0.785740 0.753132 0.033 Uiso 1 1 calc GR . . . .
H1B H 0.748481 0.796797 0.658020 0.033 Uiso 1 1 calc GR . . . .
H1C H 0.702239 0.704245 0.690471 0.033 Uiso 1 1 calc GR . . . .
C17 C 0.0057(2) 0.88999(19) 1.02737(16) 0.0241(6) Uani 1 1 d . . . . .
H17 H -0.004765 0.933294 1.068685 0.029 Uiso 1 1 calc R . . . .
C19 C -0.0798(2) 0.7889(2) 0.92642(17) 0.0232(6) Uani 1 1 d . . . . .
H19 H -0.149119 0.762600 0.897767 0.028 Uiso 1 1 calc R . . . .
C27 C -0.0585(2) 0.45013(18) 0.59428(18) 0.0233(6) Uani 1 1 d . . . . .
H27 H -0.083637 0.411577 0.549827 0.028 Uiso 1 1 calc R . . . .
C18 C -0.0944(2) 0.8508(2) 0.98682(17) 0.0247(6) Uani 1 1 d . . . . .
H18 H -0.173725 0.866444 1.000591 0.030 Uiso 1 1 calc R . . . .
B1 B 0.4678(2) 0.69524(19) 0.78104(17) 0.0136(5) Uani 1 1 d . . . . .
H1 H 0.552324 0.675259 0.798343 0.016 Uiso 1 1 calc R . . . .

loop_
_atom_site_aniso_label
_atom_site_aniso_U_11
_atom_site_aniso_U_22
_atom_site_aniso_U_33
_atom_site_aniso_U_23
_atom_site_aniso_U_13
_atom_site_aniso_U_12
Zn1 0.00928(12) 0.01787(14) 0.00957(12) -0.00021(12) 0.00190(8) 0.00048(11)
Cl1 0.0110(3) 0.0253(3) 0.0154(3) 0.0012(3) 0.0004(2) 0.0022(2)
N3 0.0090(8) 0.0177(10) 0.0117(9) -0.0013(9) 0.0028(7) 0.0009(8)
N6 0.0091(9) 0.0196(11) 0.0104(9) -0.0022(8) 0.0011(7) 0.0020(8)
N5 0.0089(9) 0.0205(11) 0.0117(10) -0.0012(8) 0.0017(7) -0.0006(8)
N4 0.0094(9) 0.0181(11) 0.0110(9) -0.0001(8) 0.0028(7) 0.0012(7)
N2 0.0095(9) 0.0193(12) 0.0121(9) 0.0010(8) 0.0026(7) 0.0012(7)
N1 0.0104(9) 0.0184(11) 0.0108(9) 0.0002(8) 0.0015(7) 0.0003(8)
C22 0.0149(11) 0.0177(13) 0.0079(11) 0.0026(9) 0.0040(9) 0.0011(9)
C23 0.0156(11) 0.0189(13) 0.0096(11) -0.0009(10) 0.0051(9) -0.0010(9)
C15 0.0164(12) 0.0192(13) 0.0087(11) 0.0027(10) 0.0035(9) 0.0016(9)
C12 0.0134(11) 0.0166(13) 0.0120(11) 0.0010(10) -0.0007(8) -0.0016(9)
C14 0.0126(11) 0.0156(12) 0.0109(11) 0.0006(9) 0.0045(8) -0.0005(8)
C13 0.0172(12) 0.0170(13) 0.0102(11) -0.0006(9) 0.0018(9) -0.0003(9)
C10 0.0180(12) 0.0197(13) 0.0114(11) -0.0003(10) 0.0029(9) -0.0012(10)
C25 0.0142(11) 0.0157(12) 0.0132(12) 0.0031(10) 0.0016(9) -0.0017(9)
C6 0.0146(12) 0.0225(14) 0.0140(12) 0.0008(10) 0.0031(9) -0.0044(9)
C3 0.0134(11) 0.0210(13) 0.0151(12) 0.0008(10) 0.0054(9) -0.0037(9)
C2 0.0118(11) 0.0196(13) 0.0154(12) -0.0009(10) 0.0053(9) -0.0029(9)
C24 0.0133(11) 0.0176(12) 0.0092(11) 0.0005(9) 0.0025(9) 0.0002(9)
C5 0.0147(11) 0.0174(12) 0.0103(11) -0.0008(10) 0.0020(9) -0.0048(9)
C4 0.0156(11) 0.0170(12) 0.0094(11) -0.0032(10) 0.0031(9) -0.0021(9)
C21 0.0146(11) 0.0206(13) 0.0197(13) -0.0013(11) 0.0049(9) 0.0034(10)
C11 0.0143(12) 0.0259(14) 0.0135(12) 0.0006(10) -0.0005(9) 0.0030(10)
C20 0.0151(11) 0.0243(15) 0.0137(11) -0.0002(10) 0.0048(9) -0.0007(9)
C7 0.0211(12) 0.0241(14) 0.0117(12) 0.0029(10) 0.0006(9) -0.0068(10)
C16 0.0204(13) 0.0253(14) 0.0126(12) -0.0004(11) 0.0041(10) 0.0006(10)
C30 0.0175(12) 0.0246(14) 0.0162(12) -0.0047(11) 0.0039(10) -0.0032(10)
C26 0.0162(12) 0.0241(14) 0.0175(13) -0.0044(11) 0.0022(10) 0.0017(10)
C9 0.0237(13) 0.0208(14) 0.0196(13) -0.0029(11) 0.0012(10) 0.0031(11)
C8 0.0221(13) 0.0191(13) 0.0186(13) 0.0013(11) -0.0028(10) -0.0014(10)
C28 0.0145(12) 0.0229(14) 0.0292(15) 0.0009(12) 0.0001(10) 0.0003(10)
C29 0.0163(12) 0.0299(16) 0.0240(14) -0.0025(12) 0.0064(10) -0.0016(10)
C1 0.0116(11) 0.0309(17) 0.0231(14) 0.0011(12) 0.0034(10) -0.0005(10)
C17 0.0281(14) 0.0300(16) 0.0154(13) -0.0014(11) 0.0095(11) 0.0085(12)
C19 0.0127(12) 0.0373(16) 0.0198(13) 0.0058(12) 0.0029(10) 0.0008(11)
C27 0.0190(13) 0.0225(14) 0.0273(15) -0.0063(12) -0.0038(11) -0.0004(10)
C18 0.0151(12) 0.0406(17) 0.0199(13) 0.0074(13) 0.0101(10) 0.0091(11)
B1 0.0096(12) 0.0196(14) 0.0116(12) -0.0009(11) 0.0006(9) 0.0013(10)

loop_
_atom_type_symbol
_atom_type_description
_atom_type_scat_dispersion_real
_atom_type_scat_dispersion_imag
_atom_type_scat_source
C C 0.0033 0.0016 'International Tables Vol C Tables 4.2.6.8 and 6.1.1.4'
H H 0.0000 0.0000 'International Tables Vol C Tables 4.2.6.8 and 6.1.1.4'
B B 0.0013 0.0007 'International Tables Vol C Tables 4.2.6.8 and 6.1.1.4'
Cl Cl 0.1484 0.1585 'International Tables Vol C Tables 4.2.6.8 and 6.1.1.4'
N N 0.0061 0.0033 'International Tables Vol C Tables 4.2.6.8 and 6.1.1.4'
Zn Zn 0.2839 1.4301 'International Tables Vol C Tables 4.2.6.8 and 6.1.1.4'

loop_
_citation_id
_citation_doi
_citation_year
1 10.1039/D0SC03777J 2020

loop_
_geom_angle_atom_site_label_1
_geom_angle_atom_site_label_2
_geom_angle_atom_site_label_3
_geom_angle
_geom_angle_site_symmetry_1
_geom_angle_site_symmetry_3
_geom_angle_publ_flag
N3 Zn1 Cl1 124.53(5) . . ?
N3 Zn1 N1 96.45(8) . . ?
N5 Zn1 Cl1 120.60(6) . . ?
N5 Zn1 N3 88.80(8) . . ?
N5 Zn1 N1 96.09(8) . . ?
N1 Zn1 Cl1 122.26(6) . . ?
N4 N3 Zn1 110.92(14) . . ?
C14 N3 Zn1 142.20(16) . . ?
C14 N3 N4 106.67(18) . . ?
N5 N6 B1 120.07(19) . . ?
C22 N6 N5 109.57(19) . . ?
C22 N6 B1 130.31(19) . . ?
N6 N5 Zn1 111.12(15) . . ?
C24 N5 Zn1 140.70(16) . . ?
C24 N5 N6 106.52(19) . . ?
N3 N4 B1 120.91(18) . . ?
C12 N4 N3 109.97(18) . . ?
C12 N4 B1 129.07(19) . . ?
N1 N2 B1 120.40(18) . . ?
C2 N2 N1 109.74(19) . . ?
C2 N2 B1 129.32(19) . . ?
N2 N1 Zn1 111.28(14) . . ?
C4 N1 Zn1 141.66(16) . . ?
C4 N1 N2 106.35(18) . . ?
N6 C22 C23 108.3(2) . . ?
N6 C22 C21 122.9(2) . . ?
C23 C22 C21 128.8(2) . . ?
C22 C23 H23 127.3 . . ?
C22 C23 C24 105.4(2) . . ?
C24 C23 H23 127.3 . . ?
C20 C15 C14 121.0(2) . . ?
C20 C15 C16 118.9(2) . . ?
C16 C15 C14 120.1(2) . . ?
N4 C12 C13 107.6(2) . . ?
N4 C12 C11 123.2(2) . . ?
C13 C12 C11 129.2(2) . . ?
N3 C14 C15 122.1(2) . . ?
N3 C14 C13 109.6(2) . . ?
C13 C14 C15 128.3(2) . . ?
C12 C13 C14 106.1(2) . . ?
C12 C13 H13 126.9 . . ?
C14 C13 H13 126.9 . . ?
C5 C10 H10 119.9 . . ?
C9 C10 H10 119.9 . . ?
C9 C10 C5 120.2(2) . . ?
C30 C25 C24 120.6(2) . . ?
C26 C25 C24 120.4(2) . . ?
C26 C25 C30 118.8(2) . . ?
C5 C6 H6 119.9 . . ?
C7 C6 H6 119.9 . . ?
C7 C6 C5 120.2(2) . . ?
C2 C3 H3 126.8 . . ?
C2 C3 C4 106.4(2) . . ?
C4 C3 H3 126.8 . . ?
N2 C2 C3 107.9(2) . . ?
N2 C2 C1 123.3(2) . . ?
C3 C2 C1 128.8(2) . . ?
N5 C24 C23 110.2(2) . . ?
N5 C24 C25 122.2(2) . . ?
C23 C24 C25 127.2(2) . . ?
C10 C5 C6 119.1(2) . . ?
C10 C5 C4 121.6(2) . . ?
C6 C5 C4 119.3(2) . . ?
N1 C4 C3 109.6(2) . . ?
N1 C4 C5 125.0(2) . . ?
C3 C4 C5 125.3(2) . . ?
C22 C21 H21A 109.5 . . ?
C22 C21 H21B 109.5 . . ?
C22 C21 H21C 109.5 . . ?
H21A C21 H21B 109.5 . . ?
H21A C21 H21C 109.5 . . ?
H21B C21 H21C 109.5 . . ?
C12 C11 H11A 109.5 . . ?
C12 C11 H11B 109.5 . . ?
C12 C11 H11C 109.5 . . ?
H11A C11 H11B 109.5 . . ?
H11A C11 H11C 109.5 . . ?
H11B C11 H11C 109.5 . . ?
C15 C20 H20 120.0 . . ?
C15 C20 C19 120.1(2) . . ?
C19 C20 H20 120.0 . . ?
C6 C7 H7 119.7 . . ?
C8 C7 C6 120.6(2) . . ?
C8 C7 H7 119.7 . . ?
C15 C16 H16 119.9 . . ?
C17 C16 C15 120.3(2) . . ?
C17 C16 H16 119.9 . . ?
C25 C30 H30 119.7 . . ?
C29 C30 C25 120.6(2) . . ?
C29 C30 H30 119.7 . . ?
C25 C26 H26 119.7 . . ?
C27 C26 C25 120.6(2) . . ?
C27 C26 H26 119.7 . . ?
C10 C9 H9 119.6 . . ?
C10 C9 C8 120.8(2) . . ?
C8 C9 H9 119.6 . . ?
C7 C8 C9 119.1(2) . . ?
C7 C8 H8 120.5 . . ?
C9 C8 H8 120.5 . . ?
C29 C28 H28 120.0 . . ?
C29 C28 C27 120.0(2) . . ?
C27 C28 H28 120.0 . . ?
C30 C29 H29 120.0 . . ?
C28 C29 C30 120.1(2) . . ?
C28 C29 H29 120.0 . . ?
C2 C1 H1A 109.5 . . ?
C2 C1 H1B 109.5 . . ?
C2 C1 H1C 109.5 . . ?
H1A C1 H1B 109.5 . . ?
H1A C1 H1C 109.5 . . ?
H1B C1 H1C 109.5 . . ?
C16 C17 H17 119.8 . . ?
C18 C17 C16 120.4(3) . . ?
C18 C17 H17 119.8 . . ?
C20 C19 H19 119.8 . . ?
C18 C19 C20 120.3(2) . . ?
C18 C19 H19 119.8 . . ?
C26 C27 H27 120.0 . . ?
C28 C27 C26 120.0(2) . . ?
C28 C27 H27 120.0 . . ?
C17 C18 H18 120.0 . . ?
C19 C18 C17 120.0(2) . . ?
C19 C18 H18 120.0 . . ?
N6 B1 H1 109.5 . . ?
N4 B1 N6 109.63(19) . . ?
N4 B1 H1 109.5 . . ?
N2 B1 N6 108.61(19) . . ?
N2 B1 N4 110.1(2) . . ?
N2 B1 H1 109.5 . . ?

loop_
_geom_bond_atom_site_label_1
_geom_bond_atom_site_label_2
_geom_bond_distance
_geom_bond_site_symmetry_2
_geom_bond_publ_flag
Zn1 Cl1 2.1743(6) . ?
Zn1 N3 2.0387(19) . ?
Zn1 N5 2.037(2) . ?
Zn1 N1 2.0450(19) . ?
N3 N4 1.369(3) . ?
N3 C14 1.344(3) . ?
N6 N5 1.378(3) . ?
N6 C22 1.349(3) . ?
N6 B1 1.546(3) . ?
N5 C24 1.340(3) . ?
N4 C12 1.353(3) . ?
N4 B1 1.546(3) . ?
N2 N1 1.378(3) . ?
N2 C2 1.353(3) . ?
N2 B1 1.537(3) . ?
N1 C4 1.343(3) . ?
C22 C23 1.382(3) . ?
C22 C21 1.494(3) . ?
C23 H23 0.9500 . ?
C23 C24 1.398(3) . ?
C15 C14 1.473(3) . ?
C15 C20 1.390(3) . ?
C15 C16 1.391(3) . ?
C12 C13 1.377(3) . ?
C12 C11 1.485(3) . ?
C14 C13 1.396(3) . ?
C13 H13 0.9500 . ?
C10 H10 0.9500 . ?
C10 C5 1.394(3) . ?
C10 C9 1.383(3) . ?
C25 C24 1.471(3) . ?
C25 C30 1.393(3) . ?
C25 C26 1.386(3) . ?
C6 H6 0.9500 . ?
C6 C5 1.394(3) . ?
C6 C7 1.388(3) . ?
C3 H3 0.9500 . ?
C3 C2 1.369(3) . ?
C3 C4 1.395(3) . ?
C2 C1 1.495(3) . ?
C5 C4 1.472(3) . ?
C21 H21A 0.9800 . ?
C21 H21B 0.9800 . ?
C21 H21C 0.9800 . ?
C11 H11A 0.9800 . ?
C11 H11B 0.9800 . ?
C11 H11C 0.9800 . ?
C20 H20 0.9500 . ?
C20 C19 1.392(3) . ?
C7 H7 0.9500 . ?
C7 C8 1.385(4) . ?
C16 H16 0.9500 . ?
C16 C17 1.383(3) . ?
C30 H30 0.9500 . ?
C30 C29 1.384(3) . ?
C26 H26 0.9500 . ?
C26 C27 1.384(3) . ?
C9 H9 0.9500 . ?
C9 C8 1.390(4) . ?
C8 H8 0.9500 . ?
C28 H28 0.9500 . ?
C28 C29 1.377(4) . ?
C28 C27 1.384(4) . ?
C29 H29 0.9500 . ?
C1 H1A 0.9800 . ?
C1 H1B 0.9800 . ?
C1 H1C 0.9800 . ?
C17 H17 0.9500 . ?
C17 C18 1.375(4) . ?
C19 H19 0.9500 . ?
C19 C18 1.372(4) . ?
C27 H27 0.9500 . ?
C18 H18 0.9500 . ?
B1 H1 1.0000 . ?
